data_1539921
loop_
_publ_author_name
'Butikova, I.K.'
'Shepelev, Yu.F.'
'Smolin, Yu.I.'

_publ_section_title
;
 Crystal structure of CsNaX-zeolite in hydrated and dehydrated forms
;
_journal_name_full Kristallografiya
_journal_page_first 1141
_journal_page_last 1145
_journal_volume 34
_journal_year 1989
_chemical_formula_sum 'Al92 Cs39.36 H340.76 Na40.8 O548.48 Si100'
_chemical_name_systematic 'Cs39.36 Na40.80 H11.8 Si100 Al92 O384 (H2 O)164.48'
_space_group_IT_number 203
_symmetry_space_group_name_Hall '-F 2uv 2vw 3'
_symmetry_space_group_name_H-M 'F d -3 :2'
_cell_angle_alpha 90
_cell_angle_beta 90
_cell_angle_gamma 90
_cell_formula_units_Z 1
_cell_length_a 25.10999
_cell_length_b 25.10999
_cell_length_c 25.10999
_cell_volume 15832.140
_citation_journal_id_ASTM KRISAJ
_cod_data_source_file Butikova_KRISAJ_1989_1902.cif
_cod_data_source_block H340.76Al92Cs39.36Na40.8O548.48Si100
_cod_original_cell_volume 15832.14
_cod_original_formula_sum 'H340.76 Al92 Cs39.36 Na40.8 O548.48 Si100'
_cod_database_code 1539921

loop_
_symmetry_equiv_pos_as_xyz
x,y,z
-x+1/4,-y+1/4,z
x,-y+1/4,-z+1/4
-x+1/4,y,-z+1/4
z,x,y
-z+1/4,-x+1/4,y
z,-x+1/4,-y+1/4
-z+1/4,x,-y+1/4
y,z,x
y,-z+1/4,-x+1/4
-y+1/4,z,-x+1/4
-y+1/4,-z+1/4,x
-x,-y,-z
x-1/4,y-1/4,-z
-x,y-1/4,z-1/4
x-1/4,-y,z-1/4
-z,-x,-y
z-1/4,x-1/4,-y
-z,x-1/4,y-1/4
z-1/4,-x,y-1/4
-y,-z,-x
-y,z-1/4,x-1/4
y-1/4,-z,x-1/4
y-1/4,z-1/4,-x
x,y+1/2,z+1/2
-x+1/4,-y+3/4,z+1/2
x,-y+3/4,-z+3/4
-x+1/4,y+1/2,-z+3/4
z,x+1/2,y+1/2
-z+1/4,-x+3/4,y+1/2
z,-x+3/4,-y+3/4
-z+1/4,x+1/2,-y+3/4
y,z+1/2,x+1/2
y,-z+3/4,-x+3/4
-y+1/4,z+1/2,-x+3/4
-y+1/4,-z+3/4,x+1/2
-x,-y+1/2,-z+1/2
x-1/4,y+1/4,-z+1/2
-x,y+1/4,z+1/4
x-1/4,-y+1/2,z+1/4
-z,-x+1/2,-y+1/2
z-1/4,x+1/4,-y+1/2
-z,x+1/4,y+1/4
z-1/4,-x+1/2,y+1/4
-y,-z+1/2,-x+1/2
-y,z+1/4,x+1/4
y-1/4,-z+1/2,x+1/4
y-1/4,z+1/4,-x+1/2
x+1/2,y,z+1/2
-x+3/4,-y+1/4,z+1/2
x+1/2,-y+1/4,-z+3/4
-x+3/4,y,-z+3/4
z+1/2,x,y+1/2
-z+3/4,-x+1/4,y+1/2
z+1/2,-x+1/4,-y+3/4
-z+3/4,x,-y+3/4
y+1/2,z,x+1/2
y+1/2,-z+1/4,-x+3/4
-y+3/4,z,-x+3/4
-y+3/4,-z+1/4,x+1/2
-x+1/2,-y,-z+1/2
x+1/4,y-1/4,-z+1/2
-x+1/2,y-1/4,z+1/4
x+1/4,-y,z+1/4
-z+1/2,-x,-y+1/2
z+1/4,x-1/4,-y+1/2
-z+1/2,x-1/4,y+1/4
z+1/4,-x,y+1/4
-y+1/2,-z,-x+1/2
-y+1/2,z-1/4,x+1/4
y+1/4,-z,x+1/4
y+1/4,z-1/4,-x+1/2
x+1/2,y+1/2,z
-x+3/4,-y+3/4,z
x+1/2,-y+3/4,-z+1/4
-x+3/4,y+1/2,-z+1/4
z+1/2,x+1/2,y
-z+3/4,-x+3/4,y
z+1/2,-x+3/4,-y+1/4
-z+3/4,x+1/2,-y+1/4
y+1/2,z+1/2,x
y+1/2,-z+3/4,-x+1/4
-y+3/4,z+1/2,-x+1/4
-y+3/4,-z+3/4,x
-x+1/2,-y+1/2,-z
x+1/4,y+1/4,-z
-x+1/2,y+1/4,z-1/4
x+1/4,-y+1/2,z-1/4
-z+1/2,-x+1/2,-y
z+1/4,x+1/4,-y
-z+1/2,x+1/4,y-1/4
z+1/4,-x+1/2,y-1/4
-y+1/2,-z+1/2,-x
-y+1/2,z+1/4,x-1/4
y+1/4,-z+1/2,x-1/4
y+1/4,z+1/4,-x

loop_
_atom_site_label
_atom_site_type_symbol
_atom_site_fract_x
_atom_site_fract_y
_atom_site_fract_z
_atom_site_occupancy
_atom_site_U_iso_or_equiv
Cs2 Cs+1 0.4293 0.125 0.125 0.2 0.0
Cs3 Cs+1 0.4428 0.1438 0.1106 0.08 0.0
O9 O-2 0.525 0.125 0.3 0.28 0.0
Na2 Na+1 0.07 0.07 0.07 0.53 0.0
Cs5 Cs+1 0.441 0.084 0.108 0.03 0.0
O11 O-2 0.609 0.08 0.305 0.11 0.0
O8 O-2 0.649 0.023 0.291 0.32 0.0
O3 O-2 -0.0319 0.0663 0.0713 1 0.0
Cs1 Cs+1 0.267 0.267 0.267 0.39 0.0
Na3 Na+1 0.236 0.236 0.236 0.37 0.0
Al1 Al+3 -0.0534 0.1229 0.0368 0.958 0.0
O7 O-2 0.537 0.029 0.243 0.21 0.0
O6 O-2 0.44 0.185 0.251 0.25 0.0
Si2 Si+4 -0.0534 0.1229 0.0368 0.042 0.0
O1 O-2 -0.1058 -0.0002 0.11 1 0.0
O5 O-2 0.166 0.166 0.166 0.82 0.0
Cs4 Cs+1 0.4328 0.1095 0.1055 0.07 0.0
Na1 Na+1 0 0 0 0.75 0.0
Si1 Si+4 -0.053 0.0352 0.1243 1 0.0
O2 O-2 -0.0045 -0.0027 0.1445 1 0.0
O4 O-2 -0.0699 0.0753 0.1714 1 0.0
O10 O-2 0.551 0.123 0.296 0.14 0.0
O12 O-2 0.755 0.129 0.249 0.13 0.0
